data_7055385
loop_
_publ_author_name
'Simpson, Peter V.'
'Skelton, Brian W.'
'Raiteri, Paolo'
'Massi, Massimiliano'

_publ_section_title
;
 Photophysical and photochemical studies of tricarbonyl rhenium(i)
 N-heterocyclic carbene complexes containing azide and triazolate ligands
;
_journal_issue 7
_journal_name_full 'New J. Chem.'
_journal_page_first 5797
_journal_paper_doi 10.1039/C5NJ03301B
_journal_volume 40
_journal_year 2016
_chemical_formula_moiety 'C20 H17 N6 O3 Re'
_chemical_formula_sum 'C20 H17 N6 O3 Re'
_chemical_formula_weight 575.59
_space_group_IT_number 2
_symmetry_cell_setting triclinic
_symmetry_Int_Tables_number 2
_symmetry_space_group_name_Hall '-P 1'
_symmetry_space_group_name_H-M 'P -1'
_atom_sites_solution_hydrogens geom
_audit_creation_date 2016-02-18T11:24:55-00:00
_audit_creation_method 'WinGX routine CIF_UPDATE'
_audit_update_record
;
2016-02-18 deposited with the CCDC.
2016-02-22 downloaded from the CCDC.
;
_cell_angle_alpha 76.322(5)
_cell_angle_beta 79.285(5)
_cell_angle_gamma 69.702(5)
_cell_formula_units_Z 2
_cell_length_a 7.5348(5)
_cell_length_b 8.5333(4)
_cell_length_c 17.6251(12)
_cell_measurement_reflns_used 7366
_cell_measurement_temperature 100(2)
_cell_measurement_theta_max 31.696
_cell_measurement_theta_min 2.374
_cell_volume 1025.99(12)
_computing_cell_refinement
;
        CrysAlisPro, Oxford Diffraction Ltd.,
        Version 1.171.33.52 (release 06-11-2009 CrysAlis171 .NET)
        (compiled Nov  6 2009,16:24:50)
;
_computing_data_collection
;
        CrysAlisPro, Oxford Diffraction Ltd.,
        Version 1.171.33.52 (release 06-11-2009 CrysAlis171 .NET)
        (compiled Nov  6 2009,16:24:50)
;
_computing_data_reduction
;
        CrysAlisPro, Oxford Diffraction Ltd.,
        Version 1.171.33.52 (release 06-11-2009 CrysAlis171 .NET)
        (compiled Nov  6 2009,16:24:50)
;
_computing_molecular_graphics 'Diamond (Brandenburg, K., (1999)'
_computing_publication_material 'WinGX Farrugia, L. J. (1999)'
_computing_structure_refinement 'SHELXL-2014/7 (Sheldrick, 2014)'
_computing_structure_solution 'SIR92 (Altomare et al., 1994)'
_diffrn_ambient_temperature 100(2)
_diffrn_detector 'CCD plate'
_diffrn_detector_area_resol_mean 16.0009
_diffrn_measured_fraction_theta_full 1
_diffrn_measured_fraction_theta_max 1
_diffrn_measurement_device 'four-circle diffractometer'
_diffrn_measurement_device_type 'Oxford Diffraction Xcalibur diffractometer'
_diffrn_measurement_method '\w scans'
_diffrn_orient_matrix_UB_11 0.0134637
_diffrn_orient_matrix_UB_12 -0.0886084
_diffrn_orient_matrix_UB_13 0.0082398
_diffrn_orient_matrix_UB_21 -0.0626633
_diffrn_orient_matrix_UB_22 0.0092143
_diffrn_orient_matrix_UB_23 0.0351931
_diffrn_orient_matrix_UB_31 -0.0780585
_diffrn_orient_matrix_UB_32 0.0144654
_diffrn_orient_matrix_UB_33 -0.0207666
_diffrn_radiation_monochromator graphite
_diffrn_radiation_probe x-ray
_diffrn_radiation_type MoK\a
_diffrn_radiation_wavelength 0.71073
_diffrn_reflns_av_R_equivalents 0.0327
_diffrn_reflns_av_unetI/netI 0.0491
_diffrn_reflns_Laue_measured_fraction_full 1
_diffrn_reflns_Laue_measured_fraction_max 1
_diffrn_reflns_limit_h_max 10
_diffrn_reflns_limit_h_min -10
_diffrn_reflns_limit_k_max 11
_diffrn_reflns_limit_k_min -11
_diffrn_reflns_limit_l_max 16
_diffrn_reflns_limit_l_min -24
_diffrn_reflns_number 13846
_diffrn_reflns_point_group_measured_fraction_full 1
_diffrn_reflns_point_group_measured_fraction_max 1
_diffrn_reflns_theta_full 25.242
_diffrn_reflns_theta_max 28.997
_diffrn_reflns_theta_min 2.394
_diffrn_source 'Enhance (Mo) X-ray Source'
_exptl_absorpt_coefficient_mu 5.956
_exptl_absorpt_correction_T_max 0.818
_exptl_absorpt_correction_T_min 0.292
_exptl_absorpt_correction_type analytical
_exptl_absorpt_process_details
;
 CrysAlisPro, Agilent Technologies,
Analytical numeric absorption correction using a multifaceted crystal
               model based on expressions derived by R.C. Clark & J.S.
        (Clark, R. C. & Reid, J. S. (1995). Acta Cryst. A51, 887-897)

;
_exptl_crystal_colour brown
_exptl_crystal_density_diffrn 1.863
_exptl_crystal_description needle
_exptl_crystal_F_000 556
_exptl_crystal_size_max 0.39
_exptl_crystal_size_mid 0.1
_exptl_crystal_size_min 0.04
_refine_diff_density_max 2.225
_refine_diff_density_min -1.959
_refine_diff_density_rms 0.152
_refine_ls_extinction_method none
_refine_ls_goodness_of_fit_ref 1.125
_refine_ls_hydrogen_treatment constr
_refine_ls_matrix_type full
_refine_ls_number_parameters 352
_refine_ls_number_reflns 5460
_refine_ls_number_restraints 42
_refine_ls_restrained_S_all 1.134
_refine_ls_R_factor_all 0.0344
_refine_ls_R_factor_gt 0.031
_refine_ls_shift/su_max 0.022
_refine_ls_shift/su_mean 0.001
_refine_ls_structure_factor_coef Fsqd
_refine_ls_weighting_details 'w=1/[\s^2^(Fo^2^)+(0.0386P)^2^+0.0147P] where P=(Fo^2^+2Fc^2^)/3'
_refine_ls_weighting_scheme calc
_refine_ls_wR_factor_gt 0.0718
_refine_ls_wR_factor_ref 0.0731
_reflns_number_gt 5097
_reflns_number_total 5460
_reflns_threshold_expression 'I > 2\s(I)'
_cod_data_source_file c5nj03301b2.cif
_cod_data_source_block mxm131a
_cod_depositor_comments 'Adding full bibliography for 7055385--7055388.cif.'
_cod_database_code 7055385

loop_
_symmetry_equiv_pos_as_xyz
'x, y, z'
'-x, -y, -z'

loop_
_atom_site_label
_atom_site_type_symbol
_atom_site_fract_x
_atom_site_fract_y
_atom_site_fract_z
_atom_site_U_iso_or_equiv
_atom_site_adp_type
_atom_site_occupancy
_atom_site_calc_flag
_atom_site_disorder_assembly
_atom_site_disorder_group
Re1 Re 0.59890(2) 0.64178(2) 0.18483(2) 0.02174(6) Uani 1 d . .
C101 C 0.7637(5) 0.4223(5) 0.2247(2) 0.0237(7) Uani 1 d . .
O101 O 0.8675(4) 0.2903(4) 0.24928(17) 0.0322(6) Uani 1 d . .
C102 C 0.4551(5) 0.5374(5) 0.1412(2) 0.0274(8) Uani 1 d . .
O102 O 0.3709(5) 0.4734(4) 0.1182(2) 0.0389(7) Uani 1 d . .
C103 C 0.4349(6) 0.6283(5) 0.2814(2) 0.0294(8) Uani 1 d . .
O103 O 0.3385(5) 0.6168(5) 0.34030(18) 0.0399(8) Uani 1 d . .
N1 N 0.7864(5) 0.8228(4) 0.27756(19) 0.0308(8) Uani 1 d . .
C2 C 0.7722(6) 0.7604(5) 0.2167(2) 0.0256(8) Uani 1 d . .
N3 N 0.9177(4) 0.7869(4) 0.16201(19) 0.0247(6) Uani 1 d . .
C4 C 1.0220(6) 0.8652(5) 0.1893(3) 0.0317(9) Uani 1 d . .
H4 H 1.1293 0.8967 0.162 0.038 Uiso 1 calc . .
C5 C 0.9398(7) 0.8864(6) 0.2614(3) 0.0368(10) Uani 1 d . .
H5 H 0.9785 0.936 0.2957 0.044 Uiso 1 calc . .
C11 C 0.6304(12) 0.8439(15) 0.3444(5) 0.0255(16) Uani 0.5 d A 1
C12 C 0.4663(16) 0.9838(16) 0.3449(7) 0.026(3) Uani 0.5 d A 1
C13 C 0.3361(19) 0.9957(19) 0.4106(7) 0.048(4) Uani 0.5 d A 1
H13 H 0.2259 1.0934 0.409 0.057 Uiso 0.5 calc A 1
C14 C 0.3548(15) 0.8742(14) 0.4793(6) 0.034(2) Uani 0.5 d A 1
C15 C 0.521(2) 0.7336(15) 0.4795(6) 0.035(4) Uani 0.5 d A 1
H15 H 0.541 0.6469 0.525 0.042 Uiso 0.5 calc A 1
C16 C 0.6529(14) 0.7193(12) 0.4159(5) 0.027(2) Uani 0.5 d A 1
C17 C 0.434(6) 1.124(6) 0.274(2) 0.034(5) Uani 0.5 d A 1
H17A H 0.5524 1.152 0.2549 0.052 Uiso 0.5 calc A 1
H17B H 0.3336 1.2248 0.2889 0.052 Uiso 0.5 calc A 1
H17C H 0.3962 1.087 0.2331 0.052 Uiso 0.5 calc A 1
C18 C 0.2039(18) 0.8932(17) 0.5506(6) 0.048(3) Uani 0.5 d A 1
H18A H 0.0955 0.8647 0.5412 0.073 Uiso 0.5 calc A 1
H18B H 0.1609 1.0108 0.5589 0.073 Uiso 0.5 calc A 1
H18C H 0.2586 0.8162 0.5972 0.073 Uiso 0.5 calc A 1
C19 C 0.8276(19) 0.5659(18) 0.4173(6) 0.041(3) Uani 0.5 d A 1
H19A H 0.8324 0.4972 0.4704 0.061 Uiso 0.5 calc A 1
H19B H 0.9412 0.6022 0.402 0.061 Uiso 0.5 calc A 1
H19C H 0.8233 0.4979 0.3804 0.061 Uiso 0.5 calc A 1
C41 C 0.6833(12) 0.8121(15) 0.3523(4) 0.0255(16) Uani 0.5 d A 2
C42 C 0.5221(16) 0.9464(17) 0.3559(7) 0.036(3) Uani 0.5 d A 2
C43 C 0.3985(17) 0.9415(17) 0.4279(6) 0.037(3) Uani 0.5 d A 2
H43 H 0.2836 1.0318 0.435 0.044 Uiso 0.5 calc A 2
C44 C 0.4514(18) 0.8016(16) 0.4864(6) 0.032(3) Uani 0.5 d A 2
C45 C 0.6189(13) 0.6697(14) 0.4782(6) 0.033(3) Uani 0.5 d A 2
H45 H 0.6528 0.5771 0.5207 0.039 Uiso 0.5 calc A 2
C46 C 0.7373(13) 0.6719(12) 0.4084(5) 0.0194(17) Uani 0.5 d A 2
C47 C 0.457(7) 1.100(5) 0.290(2) 0.045(8) Uani 0.5 d A 2
H47A H 0.5681 1.1172 0.2547 0.067 Uiso 0.5 calc A 2
H47B H 0.3893 1.2021 0.3131 0.067 Uiso 0.5 calc A 2
H47C H 0.3714 1.08 0.2606 0.067 Uiso 0.5 calc A 2
C48 C 0.3185(16) 0.7978(18) 0.5634(6) 0.048(3) Uani 0.5 d A 2
H48A H 0.1886 0.8198 0.552 0.072 Uiso 0.5 calc A 2
H48B H 0.3199 0.8854 0.5903 0.072 Uiso 0.5 calc A 2
H48C H 0.3617 0.6858 0.5971 0.072 Uiso 0.5 calc A 2
C49 C 0.9202(14) 0.5311(13) 0.3980(5) 0.0269(18) Uani 0.5 d A 2
H49A H 0.9363 0.446 0.4467 0.04 Uiso 0.5 calc A 2
H49B H 1.0268 0.5772 0.3857 0.04 Uiso 0.5 calc A 2
H49C H 0.9174 0.4778 0.3549 0.04 Uiso 0.5 calc A 2
N21 N 0.7959(4) 0.6877(4) 0.07935(18) 0.0205(6) Uani 1 d . .
C22 C 0.9299(5) 0.7534(5) 0.0864(2) 0.0246(7) Uani 1 d . .
C23 C 1.0628(5) 0.7882(5) 0.0255(2) 0.0272(8) Uani 1 d . .
H23 H 1.1601 0.8273 0.0338 0.033 Uiso 1 calc . .
C24 C 1.0502(5) 0.7645(5) -0.0478(2) 0.0290(8) Uani 1 d . .
H24 H 1.1394 0.7877 -0.0911 0.035 Uiso 1 calc . .
C25 C 0.9061(5) 0.7064(5) -0.0581(2) 0.0279(8) Uani 1 d . .
H25 H 0.8919 0.6944 -0.1086 0.033 Uiso 1 calc . .
C26 C 0.7848(5) 0.6670(5) 0.0069(2) 0.0237(7) Uani 1 d . .
H26 H 0.6895 0.6234 0.0004 0.028 Uiso 1 calc . .
N31 N 0.4258(5) 0.8992(5) 0.1339(2) 0.0291(7) Uani 1 d . .
N32 N 0.5058(5) 1.0012(4) 0.1002(2) 0.0293(7) Uani 1 d . .
N33 N 0.5782(5) 1.1018(5) 0.0685(2) 0.0374(8) Uani 1 d . .

loop_
_atom_site_aniso_label
_atom_site_aniso_U_11
_atom_site_aniso_U_22
_atom_site_aniso_U_33
_atom_site_aniso_U_23
_atom_site_aniso_U_13
_atom_site_aniso_U_12
Re1 0.02641(9) 0.01896(9) 0.02182(8) -0.00310(5) -0.00639(6) -0.00825(6)
C101 0.0298(18) 0.0257(19) 0.0201(16) -0.0052(14) -0.0045(14) -0.0131(16)
O101 0.0404(16) 0.0225(15) 0.0308(15) -0.0001(12) -0.0082(13) -0.0073(13)
C102 0.0281(18) 0.025(2) 0.0289(19) -0.0018(15) -0.0094(15) -0.0073(16)
O102 0.0432(17) 0.0349(18) 0.0486(19) -0.0100(14) -0.0223(15) -0.0145(15)
C103 0.037(2) 0.027(2) 0.0267(19) -0.0048(16) -0.0096(17) -0.0099(17)
O103 0.0421(17) 0.049(2) 0.0259(15) -0.0053(14) -0.0014(13) -0.0137(16)
N1 0.049(2) 0.0231(17) 0.0279(17) 0.0001(13) -0.0159(15) -0.0186(16)
C2 0.0325(19) 0.0205(18) 0.0263(18) 0.0005(14) -0.0127(15) -0.0099(16)
N3 0.0244(15) 0.0199(16) 0.0311(16) -0.0023(13) -0.0114(13) -0.0059(13)
C4 0.033(2) 0.024(2) 0.043(2) 0.0010(17) -0.0186(18) -0.0126(17)
C5 0.053(3) 0.029(2) 0.040(2) 0.0007(18) -0.022(2) -0.024(2)
C11 0.035(4) 0.026(3) 0.022(2) 0.000(2) -0.013(2) -0.015(3)
C12 0.035(5) 0.026(4) 0.024(4) -0.010(3) -0.002(3) -0.015(3)
C13 0.090(12) 0.054(10) 0.017(5) 0.003(5) -0.009(6) -0.049(8)
C14 0.052(7) 0.037(6) 0.026(5) -0.016(4) 0.007(5) -0.028(5)
C15 0.060(12) 0.032(9) 0.022(6) 0.002(6) -0.008(7) -0.029(8)
C16 0.035(6) 0.018(5) 0.026(5) -0.006(3) -0.011(5) -0.002(4)
C17 0.043(11) 0.035(8) 0.023(8) -0.001(6) 0.004(7) -0.017(7)
C18 0.064(7) 0.065(8) 0.028(5) -0.014(5) 0.015(5) -0.042(6)
C19 0.041(7) 0.057(9) 0.029(5) -0.006(5) -0.005(5) -0.022(7)
C41 0.035(4) 0.026(3) 0.022(2) 0.000(2) -0.013(2) -0.015(3)
C42 0.042(7) 0.055(10) 0.024(5) -0.008(5) 0.002(5) -0.035(7)
C43 0.044(7) 0.045(8) 0.029(7) -0.021(6) 0.011(5) -0.022(6)
C44 0.037(9) 0.044(10) 0.023(5) -0.019(6) 0.009(5) -0.024(7)
C45 0.039(6) 0.047(7) 0.025(5) -0.007(5) -0.005(5) -0.030(5)
C46 0.018(4) 0.015(5) 0.025(4) -0.009(4) 0.001(4) -0.003(4)
C47 0.046(10) 0.046(18) 0.047(19) -0.024(14) 0.006(12) -0.016(11)
C48 0.048(6) 0.072(8) 0.039(5) -0.031(6) 0.019(5) -0.037(6)
C49 0.031(5) 0.032(5) 0.021(4) 0.001(3) -0.004(4) -0.018(5)
N21 0.0199(13) 0.0168(15) 0.0248(15) -0.0036(12) -0.0055(12) -0.0044(12)
C22 0.0237(17) 0.0179(17) 0.0321(19) -0.0013(14) -0.0085(15) -0.0059(14)
C23 0.0236(17) 0.0186(18) 0.036(2) -0.0030(15) -0.0025(15) -0.0045(15)
C24 0.0256(18) 0.0194(19) 0.034(2) -0.0014(15) -0.0008(16) -0.0017(15)
C25 0.0297(18) 0.0206(19) 0.0285(19) -0.0037(15) -0.0040(15) -0.0021(15)
C26 0.0241(17) 0.0187(18) 0.0262(18) -0.0018(14) -0.0071(14) -0.0036(14)
N31 0.0272(16) 0.0261(18) 0.0304(17) -0.0039(14) -0.0019(14) -0.0057(14)
N32 0.0272(16) 0.0251(18) 0.0298(17) -0.0023(14) -0.0064(13) -0.0014(14)
N33 0.0291(17) 0.0272(19) 0.047(2) 0.0048(16) -0.0024(16) -0.0062(15)

loop_
_atom_type_symbol
_atom_type_description
_atom_type_scat_dispersion_real
_atom_type_scat_dispersion_imag
_atom_type_scat_source
C C 0.0033 0.0016 'International Tables Vol C Tables 4.2.6.8 and 6.1.1.4'
H H 0 0 'International Tables Vol C Tables 4.2.6.8 and 6.1.1.4'
N N 0.0061 0.0033 'International Tables Vol C Tables 4.2.6.8 and 6.1.1.4'
O O 0.0106 0.006 'International Tables Vol C Tables 4.2.6.8 and 6.1.1.4'
Re Re -1.0185 7.231 'International Tables Vol C Tables 4.2.6.8 and 6.1.1.4'

loop_
_exptl_crystal_face_index_h
_exptl_crystal_face_index_k
_exptl_crystal_face_index_l
_exptl_crystal_face_perp_dist
0 1 -1 0.0283
0 -1 1 0.0331
0 0 1 0.0269
0 0 -1 0.0124
-1 0 -1 0.1518
1 0 0 0.1967
2 1 4 0.1582

loop_
_geom_angle_atom_site_label_1
_geom_angle_atom_site_label_2
_geom_angle_atom_site_label_3
_geom_angle
C101 Re1 C103 88.60(17)
C101 Re1 C102 90.36(16)
C103 Re1 C102 89.18(17)
C101 Re1 C2 91.02(15)
C103 Re1 C2 98.24(16)
C102 Re1 C2 172.49(15)
C101 Re1 N21 94.66(13)
C103 Re1 N21 171.47(14)
C102 Re1 N21 98.67(14)
C2 Re1 N21 73.86(13)
C101 Re1 N31 176.06(13)
C103 Re1 N31 94.86(16)
C102 Re1 N31 91.58(15)
C2 Re1 N31 86.62(14)
N21 Re1 N31 81.66(12)
O101 C101 Re1 178.3(3)
O102 C102 Re1 177.8(4)
O103 C103 Re1 178.5(4)
C2 N1 C5 110.9(4)
C2 N1 C41 127.7(6)
C5 N1 C41 121.0(6)
C2 N1 C11 120.1(6)
C5 N1 C11 128.2(6)
N1 C2 N3 104.3(3)
N1 C2 Re1 139.4(3)
N3 C2 Re1 116.3(3)
C2 N3 C4 111.4(3)
C2 N3 C22 118.9(3)
C4 N3 C22 129.3(3)
C5 C4 N3 105.7(4)
C5 C4 H4 127.2
N3 C4 H4 127.2
C4 C5 N1 107.8(3)
C4 C5 H5 126.1
N1 C5 H5 126.1
C12 C11 C16 116.0(7)
C12 C11 N1 124.4(8)
C16 C11 N1 119.4(8)
C13 C12 C11 120.1(10)
C13 C12 C17 120(2)
C11 C12 C17 120(2)
C12 C13 C14 124.2(10)
C12 C13 H13 117.9
C14 C13 H13 117.9
C13 C14 C15 116.0(9)
C13 C14 C18 122.0(10)
C15 C14 C18 122.0(10)
C16 C15 C14 121.2(9)
C16 C15 H15 119.4
C14 C15 H15 119.4
C15 C16 C11 122.5(8)
C15 C16 C19 120.0(9)
C11 C16 C19 117.5(8)
C12 C17 H17A 109.5
C12 C17 H17B 109.5
H17A C17 H17B 109.5
C12 C17 H17C 109.5
H17A C17 H17C 109.5
H17B C17 H17C 109.5
C14 C18 H18A 109.5
C14 C18 H18B 109.5
H18A C18 H18B 109.5
C14 C18 H18C 109.5
H18A C18 H18C 109.5
H18B C18 H18C 109.5
C16 C19 H19A 109.5
C16 C19 H19B 109.5
H19A C19 H19B 109.5
C16 C19 H19C 109.5
H19A C19 H19C 109.5
H19B C19 H19C 109.5
C46 C41 C42 127.2(8)
C46 C41 N1 120.7(8)
C42 C41 N1 111.7(8)
C41 C42 C43 116.3(9)
C41 C42 C47 126.7(19)
C43 C42 C47 117.0(19)
C44 C43 C42 117.8(9)
C44 C43 H43 121.1
C42 C43 H43 121.1
C43 C44 C45 122.4(10)
C43 C44 C48 117.4(11)
C45 C44 C48 120.2(11)
C46 C45 C44 120.2(10)
C46 C45 H45 119.9
C44 C45 H45 119.9
C41 C46 C45 116.1(8)
C41 C46 C49 122.5(7)
C45 C46 C49 121.3(8)
C42 C47 H47A 109.5
C42 C47 H47B 109.5
H47A C47 H47B 109.5
C42 C47 H47C 109.5
H47A C47 H47C 109.5
H47B C47 H47C 109.5
C44 C48 H48A 109.5
C44 C48 H48B 109.5
H48A C48 H48B 109.5
C44 C48 H48C 109.5
H48A C48 H48C 109.5
H48B C48 H48C 109.5
C46 C49 H49A 109.5
C46 C49 H49B 109.5
H49A C49 H49B 109.5
C46 C49 H49C 109.5
H49A C49 H49C 109.5
H49B C49 H49C 109.5
C22 N21 C26 117.3(3)
C22 N21 Re1 117.3(3)
C26 N21 Re1 125.2(2)
N21 C22 C23 123.6(4)
N21 C22 N3 113.2(3)
C23 C22 N3 123.2(3)
C22 C23 C24 118.0(4)
C22 C23 H23 121
C24 C23 H23 121
C23 C24 C25 119.7(4)
C23 C24 H24 120.1
C25 C24 H24 120.1
C26 C25 C24 118.4(4)
C26 C25 H25 120.8
C24 C25 H25 120.8
N21 C26 C25 122.7(3)
N21 C26 H26 118.6
C25 C26 H26 118.6
N32 N31 Re1 118.6(3)
N33 N32 N31 178.3(4)

loop_
_geom_bond_atom_site_label_1
_geom_bond_atom_site_label_2
_geom_bond_distance
Re1 C101 1.906(4)
Re1 C103 1.913(4)
Re1 C102 1.965(4)
Re1 C2 2.123(4)
Re1 N21 2.201(3)
Re1 N31 2.202(4)
C101 O101 1.163(5)
C102 O102 1.143(5)
C103 O103 1.156(5)
N1 C2 1.340(5)
N1 C5 1.397(5)
N1 C41 1.400(7)
N1 C11 1.497(7)
C2 N3 1.364(5)
N3 C4 1.397(5)
N3 C22 1.407(5)
C4 C5 1.329(6)
C4 H4 0.95
C5 H5 0.95
C11 C12 1.390(11)
C11 C16 1.438(12)
C12 C13 1.369(13)
C12 C17 1.50(3)
C13 C14 1.389(11)
C13 H13 0.95
C14 C15 1.401(12)
C14 C18 1.527(13)
C15 C16 1.351(12)
C15 H15 0.95
C16 C19 1.499(15)
C17 H17A 0.98
C17 H17B 0.98
C17 H17C 0.98
C18 H18A 0.98
C18 H18B 0.98
C18 H18C 0.98
C19 H19A 0.98
C19 H19B 0.98
C19 H19C 0.98
C41 C46 1.351(12)
C41 C42 1.354(12)
C42 C43 1.429(12)
C42 C47 1.53(3)
C43 C44 1.374(13)
C43 H43 0.95
C44 C45 1.380(12)
C44 C48 1.530(13)
C45 C46 1.379(11)
C45 H45 0.95
C46 C49 1.496(12)
C47 H47A 0.98
C47 H47B 0.98
C47 H47C 0.98
C48 H48A 0.98
C48 H48B 0.98
C48 H48C 0.98
C49 H49A 0.98
C49 H49B 0.98
C49 H49C 0.98
N21 C22 1.350(4)
N21 C26 1.352(5)
C22 C23 1.378(5)
C23 C24 1.378(6)
C23 H23 0.95
C24 C25 1.396(6)
C24 H24 0.95
C25 C26 1.379(5)
C25 H25 0.95
C26 H26 0.95
N31 N32 1.208(5)
N32 N33 1.154(5)
